data_9015389
loop_
_publ_author_name
'Baud, G.'
'Besse, J.'
'Chevalier, R.'
'Gasperin, M.'

_publ_section_title
;
 Synthese et etude structurale de l'oxyde double Dy5 Re2 O12
 _cod_database_code 1001257
;
_journal_name_full 'Materials Chemistry and Physics'
_journal_page_first 93
_journal_page_last 99
_journal_paper_doi 10.1016/0254-0584(83)90042-1
_journal_volume 8
_journal_year 1983
_chemical_formula_sum 'Dy2.5 O6 Re'
_space_group_IT_number 11
_symmetry_space_group_name_Hall '-P 2c'
_symmetry_space_group_name_H-M 'P 1 1 21/m'
_cell_angle_alpha 90
_cell_angle_beta 90
_cell_angle_gamma 107.8
_cell_length_a 12.425
_cell_length_b 7.511
_cell_length_c 5.653
_cell_formula_units_Z 4
_cell_volume 502.307
_database_code_amcsd 0014202
_exptl_crystal_density_diffrn 9.104
_cod_duplicate_entry 1001257
_cod_original_sg_symbol_H-M 'P 1 1 2/c'
_cod_original_formula_sum 'Re Dy2.5 O6'
_cod_database_code 9015389
_amcsd_formula_title 'Dy5 O12 Re2'

loop_
_space_group_symop_operation_xyz
x,y,z
-x,-y,1/2+z
x,y,1/2-z
-x,-y,-z

loop_
_atom_site_label
_atom_site_fract_x
_atom_site_fract_y
_atom_site_fract_z
_atom_site_occupancy
Re1 0.24510 -0.00640 0.03430 0.50000
Re2 0.26520 0.51350 0.03330 0.50000
Dy1 0.24430 0.49750 0.25000 0.50000
Dy2 0.26700 0.00880 0.25000 0.50000
Dy3 0.56170 0.17360 0.25000 1.00000
Dy4 0.94430 0.35290 0.25000 1.00000
Dy5 0.55720 0.64270 0.25000 1.00000
Dy6 0.93600 0.83800 0.25000 1.00000
O1 0.41070 0.07510 -0.01870 1.00000
O2 0.09730 0.40210 -0.04640 1.00000
O3 0.40360 0.57100 0.00970 1.00000
O4 0.08640 0.89650 0.01050 1.00000
O5 0.24260 0.18910 0.25000 1.00000
O6 0.25080 0.78820 0.25000 1.00000
O7 0.75550 0.81970 0.25000 1.00000
O8 0.76010 0.16000 0.25000 1.00000

loop_
_cod_related_entry_id
_cod_related_entry_database
_cod_related_entry_code
1 AMCSD 0014202
